data_7010991
loop_
_publ_author_name
'Ravi Prabaharan'
'Nicholas C. Fletcher'
'Mark Nieuwenhuyzen'

_publ_section_title
;
 Self-assembled triple helicates with preferential helicity
;
_journal_issue 4
_journal_name_full 'J. Chem. Soc., Dalton Trans.'
_journal_page_first 602
_journal_page_last 608
_journal_paper_doi 10.1039/b106479g
_journal_year 2002
_chemical_formula_sum 'C28 H40 Cl4 N6 O23'
_chemical_formula_weight 970.46
_chemical_name_systematic
; 
? 
;
_space_group_IT_number 78
_symmetry_cell_setting tetragonal
_symmetry_space_group_name_Hall 'P 4cw'
_symmetry_space_group_name_H-M 'P 43'
_atom_sites_solution_hydrogens geom
_atom_sites_solution_primary direct
_atom_sites_solution_secondary difmap
_audit_creation_method SHELXL-97
_cell_angle_alpha 90.00
_cell_angle_beta 90.00
_cell_angle_gamma 90.00
_cell_formula_units_Z 4
_cell_length_a 8.671(5)
_cell_length_b 8.671(5)
_cell_length_c 54.06(4)
_cell_measurement_temperature 153(2)
_cell_volume 4065(4)
_computing_cell_refinement 'Bruker XSCANS'
_computing_data_collection 'Bruker XSCANS'
_computing_data_reduction 'Bruker SHELXTL'
_computing_molecular_graphics 'Bruker SHELXTL'
_computing_publication_material 'Bruker SHELXTL'
_computing_structure_refinement 'SHELXL-97 (Sheldrick, 1997)'
_computing_structure_solution 'SHELXS-97 (Sheldrick, 1990)'
_diffrn_ambient_temperature 153(2)
_diffrn_measured_fraction_theta_full 0.999
_diffrn_measured_fraction_theta_max 0.999
_diffrn_measurement_device_type 'Bruker P4'
_diffrn_measurement_method '\w scans'
_diffrn_radiation_monochromator graphite
_diffrn_radiation_source 'fine-focus sealed tube'
_diffrn_radiation_type MoK\a
_diffrn_radiation_wavelength 0.71073
_diffrn_reflns_av_R_equivalents 0.1142
_diffrn_reflns_av_sigmaI/netI 0.1356
_diffrn_reflns_limit_h_max 8
_diffrn_reflns_limit_h_min -8
_diffrn_reflns_limit_k_max 7
_diffrn_reflns_limit_k_min -8
_diffrn_reflns_limit_l_max 51
_diffrn_reflns_limit_l_min -52
_diffrn_reflns_number 11993
_diffrn_reflns_theta_full 19.99
_diffrn_reflns_theta_max 19.99
_diffrn_reflns_theta_min 1.51
_exptl_absorpt_coefficient_mu 0.386
_exptl_absorpt_correction_T_max 0.9698
_exptl_absorpt_correction_T_min 0.9096
_exptl_absorpt_correction_type none
_exptl_crystal_density_diffrn 1.586
_exptl_crystal_density_method 'not measured'
_exptl_crystal_F_000 2008
_exptl_crystal_size_max 0.25
_exptl_crystal_size_mid 0.22
_exptl_crystal_size_min 0.08
_refine_diff_density_max 0.961
_refine_diff_density_min -0.506
_refine_diff_density_rms 0.120
_refine_ls_abs_structure_details 'Flack H D (1983), Acta Cryst. A39, 876-881'
_refine_ls_abs_structure_Flack 0.2(2)
_refine_ls_extinction_method none
_refine_ls_goodness_of_fit_ref 0.968
_refine_ls_hydrogen_treatment mixed
_refine_ls_matrix_type full
_refine_ls_number_parameters 510
_refine_ls_number_reflns 3802
_refine_ls_number_restraints 175
_refine_ls_restrained_S_all 0.988
_refine_ls_R_factor_all 0.1568
_refine_ls_R_factor_gt 0.1044
_refine_ls_shift/su_max 0.002
_refine_ls_shift/su_mean 0.000
_refine_ls_structure_factor_coef Fsqd
_refine_ls_weighting_details 'calc w=1/[\s^2^(Fo^2^)+(0.1995P)^2^+0.0000P] where P=(Fo^2^+2Fc^2^)/3'
_refine_ls_weighting_scheme calc
_refine_ls_wR_factor_gt 0.2539
_refine_ls_wR_factor_ref 0.3011
_reflns_number_gt 2196
_reflns_number_total 3802
_reflns_threshold_expression >2sigma(I)
_cod_data_source_file b106479g.txt
_cod_data_source_block nick2am
_cod_depositor_comments
;
The following automatic conversions were performed:
'_symmetry_cell_setting' value 'Tetragonal' changed to 'tetragonal'
according to '/home/saulius/struct/CIF-dictionaries/cif_core.dic'
dictionary named 'cif_core.dic' version 2.4.1 from 2010-06-29.

Automatic conversion script
Id: cif_fix_enum 1527 2010-12-29 10:47:43Z saulius 
;
_cod_original_cell_volume 4064(5)
_cod_original_sg_symbol_H-M P4(1)
_cod_database_code 7010991

loop_
_symmetry_equiv_pos_as_xyz
'x, y, z'
'-x, -y, z+1/2'
'-y, x, z+3/4'
'y, -x, z+1/4'

loop_
_atom_site_label
_atom_site_type_symbol
_atom_site_fract_x
_atom_site_fract_y
_atom_site_fract_z
_atom_site_U_iso_or_equiv
_atom_site_adp_type
_atom_site_occupancy
_atom_site_symmetry_multiplicity
_atom_site_calc_flag
_atom_site_refinement_flags
_atom_site_disorder_assembly
_atom_site_disorder_group
N1A N -0.0231(17) 0.5119(18) -0.0660(3) 0.044(4) Uani 1 1 d . . .
H1A H 0.0089 0.4875 -0.0511 0.052 Uiso 1 1 calc R . .
C2A C -0.108(3) 0.405(2) -0.0797(5) 0.083(8) Uani 1 1 d . . .
H2A H -0.1197 0.3037 -0.0735 0.100 Uiso 1 1 calc R . .
C3A C -0.170(5) 0.439(4) -0.1003(5) 0.17(2) Uani 1 1 d . . .
H3A H -0.2349 0.3680 -0.1085 0.207 Uiso 1 1 calc R . .
C4A C -0.139(3) 0.585(3) -0.1105(4) 0.094(10) Uani 1 1 d . . .
H4A H -0.1801 0.6109 -0.1262 0.113 Uiso 1 1 calc R . .
C5A C -0.050(3) 0.693(3) -0.0976(4) 0.056(6) Uani 1 1 d . . .
H5A H -0.0304 0.7933 -0.1041 0.068 Uiso 1 1 calc R . .
C6A C 0.0091(19) 0.647(2) -0.0751(3) 0.028(5) Uani 1 1 d U . .
C7A C 0.095(2) 0.751(2) -0.0599(3) 0.025(4) Uani 1 1 d U . .
C8A C 0.074(2) 0.763(2) -0.0348(4) 0.049(6) Uani 1 1 d . . .
H8A H 0.0009 0.6980 -0.0269 0.058 Uiso 1 1 calc R . .
C9A C 0.159(2) 0.868(2) -0.0207(4) 0.035(5) Uani 1 1 d . . .
H9A H 0.1475 0.8698 -0.0032 0.042 Uiso 1 1 calc R . .
C10A C 0.261(2) 0.971(2) -0.0320(4) 0.040(5) Uani 1 1 d . . .
C11A C 0.277(2) 0.9607(19) -0.0581(4) 0.039(5) Uani 1 1 d . . .
H11A H 0.3419 1.0284 -0.0671 0.047 Uiso 1 1 calc R . .
N12A N 0.1933(18) 0.8486(19) -0.0692(3) 0.044(4) Uani 1 1 d . . .
H12A H 0.2075 0.8404 -0.0853 0.053 Uiso 1 1 calc R . .
C13A C 0.3402(18) 1.080(2) -0.0170(3) 0.025(4) Uani 1 1 d . . .
O13A O 0.3705(13) 1.0455(13) 0.0054(3) 0.044(3) Uani 1 1 d . . .
N14A N 0.3852(15) 1.2156(18) -0.0272(3) 0.046(5) Uani 1 1 d . . .
H14A H 0.3687 1.2316 -0.0430 0.055 Uiso 1 1 calc R . .
C15A C 0.4600(16) 1.3366(17) -0.0126(3) 0.025(4) Uani 1 1 d . . .
H15A H 0.5061 1.2907 0.0027 0.030 Uiso 1 1 calc R . .
C16A C 0.586(2) 1.418(2) -0.0276(4) 0.042(5) Uani 1 1 d . . .
H16A H 0.6638 1.3417 -0.0329 0.051 Uiso 1 1 calc R . .
H16B H 0.5396 1.4644 -0.0426 0.051 Uiso 1 1 calc R . .
C17A C 0.663(2) 1.542(2) -0.0127(4) 0.056(6) Uani 1 1 d . . .
H17A H 0.7479 1.5877 -0.0224 0.067 Uiso 1 1 calc R . .
H17B H 0.7067 1.4964 0.0026 0.067 Uiso 1 1 calc R . .
N1B N -0.4986(19) 0.9741(18) 0.0489(3) 0.046(4) Uani 1 1 d . . .
H1B H -0.5247 1.0156 0.0346 0.055 Uiso 1 1 calc R . .
C2B C -0.594(3) 0.891(3) 0.0592(3) 0.066(8) Uani 1 1 d . . .
H2B H -0.6939 0.8769 0.0523 0.079 Uiso 1 1 calc R . .
C3B C -0.551(3) 0.810(3) 0.0833(5) 0.084(8) Uani 1 1 d U . .
H3B H -0.6168 0.7387 0.0915 0.101 Uiso 1 1 calc R . .
C4B C -0.422(3) 0.845(5) 0.0912(6) 0.154(18) Uani 1 1 d . . .
H4B H -0.3902 0.7968 0.1062 0.184 Uiso 1 1 calc R . .
C5B C -0.313(3) 0.954(3) 0.0798(5) 0.077(8) Uani 1 1 d . . .
H5B H -0.2194 0.9843 0.0876 0.093 Uiso 1 1 calc R . .
C6B C -0.354(2) 1.007(2) 0.0580(3) 0.034(5) Uani 1 1 d . . .
C7B C -0.2517(19) 1.0924(19) 0.0414(3) 0.029(4) Uani 1 1 d . . .
C8B C -0.2448(17) 1.0763(19) 0.0172(3) 0.024(4) Uani 1 1 d . . .
H8B H -0.3148 1.0083 0.0092 0.029 Uiso 1 1 calc R . .
C9B C -0.136(2) 1.158(2) 0.0029(4) 0.047(6) Uani 1 1 d . . .
H9B H -0.1315 1.1445 -0.0145 0.057 Uiso 1 1 calc R . .
C10B C -0.0302(19) 1.2622(18) 0.0154(3) 0.027(5) Uani 1 1 d . . .
C11B C -0.046(2) 1.2748(19) 0.0399(4) 0.032(5) Uani 1 1 d U . .
H11B H 0.0211 1.3439 0.0484 0.038 Uiso 1 1 calc R . .
N12B N -0.1466(16) 1.1981(17) 0.0529(3) 0.037(4) Uani 1 1 d . . .
H12B H -0.1503 1.2114 0.0691 0.045 Uiso 1 1 calc R . .
C13B C 0.084(3) 1.3491(19) -0.0010(4) 0.038(5) Uani 1 1 d . . .
O13B O 0.0462(12) 1.3680(15) -0.0226(3) 0.041(3) Uani 1 1 d . . .
N14B N 0.2134(15) 1.3893(14) 0.0085(3) 0.026(4) Uani 1 1 d . . .
H14B H 0.2262 1.3762 0.0245 0.031 Uiso 1 1 calc R . .
C15B C 0.339(2) 1.4550(19) -0.0055(3) 0.037(5) Uani 1 1 d . . .
H15B H 0.2963 1.5010 -0.0210 0.045 Uiso 1 1 calc R . .
C16B C 0.409(2) 1.587(2) 0.0104(3) 0.047(5) Uani 1 1 d . . .
H16C H 0.4507 1.5456 0.0261 0.057 Uiso 1 1 calc R . .
H16D H 0.3291 1.6649 0.0143 0.057 Uiso 1 1 calc R . .
C17B C 0.547(2) 1.664(2) -0.0061(5) 0.057(6) Uani 1 1 d . . .
H17C H 0.5033 1.7102 -0.0213 0.068 Uiso 1 1 calc R . .
H17D H 0.5977 1.7473 0.0035 0.068 Uiso 1 1 calc R . .
Cl1 Cl 0.3288(8) 1.3902(8) -0.09372(11) 0.076(2) Uani 0.340(10) 1 d PD A 2
O11 O 0.287(5) 1.530(4) -0.1051(8) 0.12(2) Uiso 0.340(10) 1 d PD A 2
O12 O 0.253(7) 1.257(6) -0.1060(11) 0.51(14) Uiso 0.340(10) 1 d PD A 2
O13 O 0.287(4) 1.382(4) -0.0687(4) 0.057(12) Uiso 0.340(10) 1 d PD A 2
O14 O 0.498(2) 1.377(5) -0.0975(7) 0.082(15) Uiso 0.340(10) 1 d PD A 2
Cl1' Cl 0.3288(8) 1.3902(8) -0.09372(11) 0.076(2) Uani 0.66 1 d P A 1
O11' O 0.346(4) 1.526(4) -0.0792(6) 0.114(10) Uiso 0.660(10) 1 d P A 1
O12' O 0.416(6) 1.276(6) -0.0952(9) 0.175(16) Uiso 0.660(10) 1 d P A 1
O13' O 0.177(3) 1.383(3) -0.1079(5) 0.103(9) Uiso 0.660(10) 1 d P A 1
O14' O 0.314(4) 1.268(4) -0.0786(6) 0.101(9) Uiso 0.660(10) 1 d P A 1
Cl2 Cl 0.3888(8) 1.3271(8) 0.07718(12) 0.080(2) Uani 0.340(10) 1 d P A 2
O21 O 0.436(4) 1.251(4) 0.0943(6) 0.028(8) Uiso 0.340(10) 1 d P A 2
O22 O 0.408(11) 1.480(10) 0.0953(16) 0.17(3) Uiso 0.340(10) 1 d P A 2
O23 O 0.275(4) 1.281(4) 0.0595(6) 0.029(9) Uiso 0.340(10) 1 d P A 2
O24 O 0.524(4) 1.331(4) 0.0595(6) 0.032(9) Uiso 0.340(10) 1 d P A 2
Cl2' Cl 0.3888(8) 1.3271(8) 0.07718(12) 0.080(2) Uani 0.66 1 d PD A 1
O21' O 0.359(3) 1.178(2) 0.0905(5) 0.102(9) Uiso 0.660(10) 1 d PD A 1
O22' O 0.368(5) 1.292(4) 0.0520(4) 0.160(16) Uiso 0.660(10) 1 d PD A 1
O23' O 0.543(3) 1.380(5) 0.0847(8) 0.22(2) Uiso 0.660(10) 1 d PD A 1
O24' O 0.283(5) 1.435(4) 0.0864(8) 0.24(2) Uiso 0.660(10) 1 d PD A 1
Cl3 Cl 0.7159(6) 0.9678(6) -0.06053(10) 0.0561(17) Uani 0.340(10) 1 d PD A 2
O31 O 0.699(3) 0.811(2) -0.0693(5) 0.018(8) Uiso 0.340(10) 1 d PD A 2
O32 O 0.664(3) 0.970(3) -0.0352(3) 0.006(7) Uiso 0.340(10) 1 d PD A 2
O33 O 0.877(2) 1.025(3) -0.0585(6) 0.016(9) Uiso 0.340(10) 1 d PD A 2
O34 O 0.626(2) 1.072(2) -0.0747(4) 0.004(7) Uiso 0.340(10) 1 d PD A 2
Cl3' Cl 0.7159(6) 0.9678(6) -0.06053(10) 0.0561(17) Uani 0.66 1 d PD A 1
O31' O 0.731(5) 0.803(3) -0.0526(8) 0.22(2) Uiso 0.660(10) 1 d PD A 1
O32' O 0.642(3) 1.036(3) -0.0407(4) 0.095(10) Uiso 0.660(10) 1 d PD A 1
O33' O 0.8696(19) 1.013(3) -0.0691(5) 0.069(9) Uiso 0.660(10) 1 d PD A 1
O34' O 0.622(3) 0.958(4) -0.0817(4) 0.145(13) Uiso 0.660(10) 1 d PD A 1
Cl4 Cl -0.0319(6) 0.7157(6) 0.04353(9) 0.0496(16) Uani 0.340(10) 1 d PD A 2
O41 O -0.039(5) 0.688(4) 0.0170(3) 0.051(14) Uiso 0.340(10) 1 d PD A 2
O42 O 0.003(4) 0.872(2) 0.0492(7) 0.022(15) Uiso 0.340(10) 1 d PD A 2
O43 O 0.094(3) 0.622(3) 0.0552(5) 0.023(8) Uiso 0.340(10) 1 d PD A 2
O44 O -0.168(3) 0.667(5) 0.0556(7) 0.087(17) Uiso 0.340(10) 1 d PD A 2
Cl4' Cl -0.0319(6) 0.7157(6) 0.04353(9) 0.0496(16) Uani 0.66 1 d PD A 1
O41' O 0.008(3) 0.644(3) 0.0200(3) 0.068(9) Uiso 0.660(10) 1 d PD A 1
O42' O 0.034(3) 0.864(2) 0.0454(5) 0.078(14) Uiso 0.660(10) 1 d PD A 1
O43' O 0.012(4) 0.616(3) 0.0644(4) 0.119(11) Uiso 0.660(10) 1 d PD A 1
O44' O -0.196(2) 0.717(3) 0.0444(6) 0.115(11) Uiso 0.660(10) 1 d PD A 1
O1W O -0.140(2) 1.270(2) 0.1003(4) 0.109(6) Uiso 1 1 d . . .
O2W O 0.310(5) 1.091(5) -0.1420(9) 0.266(18) Uiso 1 1 d . . .
O3W O 0.277(2) 0.852(2) -0.1160(4) 0.108(6) Uiso 1 1 d . . .
O4W O 0.104(3) 1.327(3) 0.1224(6) 0.170(10) Uiso 1 1 d . . .
O5W O -0.301(3) 1.582(3) 0.0962(5) 0.165(9) Uiso 1 1 d . . .

loop_
_atom_site_aniso_label
_atom_site_aniso_U_11
_atom_site_aniso_U_22
_atom_site_aniso_U_33
_atom_site_aniso_U_23
_atom_site_aniso_U_13
_atom_site_aniso_U_12
N1A 0.054(11) 0.039(10) 0.038(10) -0.002(9) -0.018(8) -0.011(8)
C2A 0.12(2) 0.027(13) 0.11(2) 0.004(15) -0.012(19) -0.019(14)
C3A 0.33(5) 0.15(3) 0.038(16) 0.040(18) -0.11(3) -0.17(3)
C4A 0.16(3) 0.094(19) 0.033(14) 0.027(14) -0.033(16) -0.069(18)
C5A 0.095(17) 0.061(14) 0.013(12) -0.005(11) 0.005(11) -0.031(13)
C6A 0.034(8) 0.020(8) 0.031(9) 0.005(7) 0.005(7) -0.010(7)
C7A 0.037(8) 0.024(7) 0.014(8) 0.009(7) 0.007(7) 0.000(7)
C8A 0.032(11) 0.039(12) 0.075(17) 0.031(12) 0.014(12) 0.006(10)
C9A 0.035(11) 0.031(11) 0.038(13) -0.001(10) -0.009(10) -0.016(10)
C10A 0.051(13) 0.024(11) 0.046(15) 0.002(10) 0.017(11) 0.009(10)
C11A 0.037(11) 0.015(10) 0.064(17) 0.015(10) 0.005(11) -0.010(9)
N12A 0.045(11) 0.057(12) 0.031(10) -0.017(9) -0.001(8) 0.007(10)
C13A 0.020(10) 0.032(12) 0.023(12) 0.001(10) 0.004(9) -0.007(9)
O13A 0.031(7) 0.039(8) 0.063(11) 0.003(7) -0.004(7) -0.005(6)
N14A 0.026(9) 0.053(11) 0.058(11) 0.021(10) 0.007(8) -0.009(8)
C15A 0.015(10) 0.020(10) 0.041(12) -0.010(9) -0.019(9) 0.001(8)
C16A 0.037(11) 0.045(12) 0.045(14) -0.007(10) 0.011(10) 0.005(10)
C17A 0.060(14) 0.034(13) 0.074(17) -0.002(12) 0.005(12) -0.008(12)
N1B 0.047(11) 0.061(12) 0.029(10) -0.015(8) 0.012(9) -0.027(9)
C2B 0.079(17) 0.096(18) 0.024(13) -0.011(12) 0.013(12) -0.071(16)
C3B 0.078(11) 0.098(11) 0.076(11) 0.010(9) -0.003(9) -0.031(9)
C4B 0.064(18) 0.29(5) 0.11(3) 0.10(3) -0.033(18) -0.08(3)
C5B 0.047(14) 0.12(2) 0.065(19) 0.031(17) -0.013(13) -0.034(15)
C6B 0.043(13) 0.053(12) 0.005(11) 0.005(9) -0.002(9) -0.002(11)
C7B 0.036(11) 0.024(10) 0.027(13) 0.007(9) -0.002(10) 0.015(9)
C8B 0.013(9) 0.033(11) 0.026(13) 0.011(9) 0.006(8) -0.014(8)
C9B 0.063(14) 0.055(13) 0.024(12) -0.016(11) 0.000(11) 0.025(12)
C10B 0.036(11) 0.018(10) 0.027(12) -0.004(9) 0.013(9) -0.015(8)
C11B 0.032(8) 0.027(8) 0.037(9) -0.002(7) 0.000(7) -0.014(7)
N12B 0.030(9) 0.042(10) 0.039(10) -0.003(8) -0.004(8) 0.003(8)
C13B 0.066(16) 0.024(11) 0.023(14) 0.012(9) 0.014(12) -0.003(10)
O13B 0.029(7) 0.055(9) 0.041(10) 0.013(7) -0.004(7) -0.013(6)
N14B 0.015(8) 0.036(9) 0.028(9) 0.005(7) -0.005(7) -0.012(7)
C15B 0.043(12) 0.037(12) 0.031(12) -0.008(9) -0.006(10) -0.017(10)
C16B 0.057(13) 0.069(14) 0.016(11) 0.002(10) -0.004(9) -0.038(12)
C17B 0.046(13) 0.021(11) 0.103(18) 0.005(12) 0.000(13) -0.016(10)
Cl1 0.109(5) 0.066(4) 0.054(4) 0.007(3) 0.003(4) 0.002(4)
Cl1' 0.109(5) 0.066(4) 0.054(4) 0.007(3) 0.003(4) 0.002(4)
Cl2 0.081(5) 0.096(5) 0.062(4) -0.001(4) -0.020(4) 0.000(4)
Cl2' 0.081(5) 0.096(5) 0.062(4) -0.001(4) -0.020(4) 0.000(4)
Cl3 0.047(3) 0.051(3) 0.070(4) -0.002(3) -0.003(3) 0.004(3)
Cl3' 0.047(3) 0.051(3) 0.070(4) -0.002(3) -0.003(3) 0.004(3)
Cl4 0.052(3) 0.047(3) 0.049(3) 0.005(3) 0.011(3) 0.003(3)
Cl4' 0.052(3) 0.047(3) 0.049(3) 0.005(3) 0.011(3) 0.003(3)

loop_
_atom_type_symbol
_atom_type_description
_atom_type_scat_dispersion_real
_atom_type_scat_dispersion_imag
_atom_type_scat_source
C C 0.0033 0.0016 'International Tables Vol C Tables 4.2.6.8 and 6.1.1.4'
H H 0.0000 0.0000 'International Tables Vol C Tables 4.2.6.8 and 6.1.1.4'
N N 0.0061 0.0033 'International Tables Vol C Tables 4.2.6.8 and 6.1.1.4'
O O 0.0106 0.0060 'International Tables Vol C Tables 4.2.6.8 and 6.1.1.4'
Cl Cl 0.1484 0.1585 'International Tables Vol C Tables 4.2.6.8 and 6.1.1.4'

loop_
_geom_angle_atom_site_label_1
_geom_angle_atom_site_label_2
_geom_angle_atom_site_label_3
_geom_angle
_geom_angle_site_symmetry_1
_geom_angle_site_symmetry_3
_geom_angle_publ_flag
C6A N1A C2A 120.8(18) . . ?
C3A C2A N1A 122(2) . . ?
C2A C3A C4A 118(2) . . ?
C5A C4A C3A 121(2) . . ?
C6A C5A C4A 116.5(19) . . ?
N1A C6A C5A 121.0(17) . . ?
N1A C6A C7A 117.7(17) . . ?
C5A C6A C7A 121.0(16) . . ?
N12A C7A C8A 114.7(17) . . ?
N12A C7A C6A 121.8(16) . . ?
C8A C7A C6A 123.4(17) . . ?
C7A C8A C9A 121.4(18) . . ?
C10A C9A C8A 120.6(19) . . ?
C9A C10A C13A 118.7(19) . . ?
C9A C10A C11A 117.3(18) . . ?
C13A C10A C11A 124.0(18) . . ?
N12A C11A C10A 115.7(16) . . ?
C7A N12A C11A 130.1(17) . . ?
O13A C13A N14A 121.7(16) . . ?
O13A C13A C10A 119.1(17) . . ?
N14A C13A C10A 119.1(18) . . ?
C13A N14A C15A 122.2(15) . . ?
N14A C15A C15B 108.4(12) . . ?
N14A C15A C16A 111.3(15) . . ?
C15B C15A C16A 108.3(14) . . ?
C17A C16A C15A 111.4(16) . . ?
C16A C17A C17B 109.6(17) . . ?
C2B N1B C6B 124.7(19) . . ?
N1B C2B C3B 119(2) . . ?
C4B C3B C2B 114(3) . . ?
C3B C4B C5B 127(3) . . ?
C6B C5B C4B 115(2) . . ?
C5B C6B N1B 119.8(18) . . ?
C5B C6B C7B 124.4(19) . . ?
N1B C6B C7B 115.6(17) . . ?
C8B C7B N12B 118.1(16) . . ?
C8B C7B C6B 125.8(17) . . ?
N12B C7B C6B 116.1(17) . . ?
C7B C8B C9B 121.4(17) . . ?
C8B C9B C10B 118.7(17) . . ?
C11B C10B C9B 116.6(15) . . ?
C11B C10B C13B 126.7(16) . . ?
C9B C10B C13B 116.7(17) . . ?
N12B C11B C10B 124.0(16) . . ?
C11B N12B C7B 121.1(16) . . ?
O13B C13B N14B 125.6(17) . . ?
O13B C13B C10B 116(2) . . ?
N14B C13B C10B 118.2(18) . . ?
C13B N14B C15B 124.1(14) . . ?
N14B C15B C15A 112.8(13) . . ?
N14B C15B C16B 107.3(15) . . ?
C15A C15B C16B 111.7(15) . . ?
C15B C16B C17B 106.6(16) . . ?
C17A C17B C16B 109.1(16) . . ?
O13 Cl1 O11 113(2) . . ?
O13 Cl1 O14 112.7(18) . . ?
O11 Cl1 O14 105.1(19) . . ?
O13 Cl1 O12 106(2) . . ?
O11 Cl1 O12 111(2) . . ?
O14 Cl1 O12 108(2) . . ?
O21 Cl2 O23 126(2) . . ?
O21 Cl2 O24 103.6(19) . . ?
O23 Cl2 O24 96.8(19) . . ?
O21 Cl2 O22 87(3) . . ?
O23 Cl2 O22 133(3) . . ?
O24 Cl2 O22 106(3) . . ?
O34 Cl3 O32 109.5(14) . . ?
O34 Cl3 O31 111.6(13) . . ?
O32 Cl3 O31 106.8(14) . . ?
O34 Cl3 O33 110.2(14) . . ?
O32 Cl3 O33 102.6(14) . . ?
O31 Cl3 O33 115.6(14) . . ?
O44 Cl4 O42 111(2) . . ?
O44 Cl4 O41 111.7(19) . . ?
O42 Cl4 O41 112.3(17) . . ?
O44 Cl4 O43 104.5(19) . . ?
O42 Cl4 O43 105.9(15) . . ?
O41 Cl4 O43 110.8(18) . . ?

loop_
_geom_bond_atom_site_label_1
_geom_bond_atom_site_label_2
_geom_bond_distance
_geom_bond_site_symmetry_2
_geom_bond_publ_flag
N1A C6A 1.30(2) . ?
N1A C2A 1.39(3) . ?
C2A C3A 1.27(3) . ?
C3A C4A 1.40(4) . ?
C4A C5A 1.40(3) . ?
C5A C6A 1.38(3) . ?
C6A C7A 1.43(2) . ?
C7A N12A 1.31(2) . ?
C7A C8A 1.37(3) . ?
C8A C9A 1.40(3) . ?
C9A C10A 1.39(3) . ?
C10A C13A 1.42(3) . ?
C10A C11A 1.42(3) . ?
C11A N12A 1.35(2) . ?
C13A O13A 1.27(2) . ?
C13A N14A 1.36(2) . ?
N14A C15A 1.46(2) . ?
C15A C15B 1.52(2) . ?
C15A C16A 1.53(2) . ?
C16A C17A 1.50(3) . ?
C17A C17B 1.51(2) . ?
N1B C2B 1.23(2) . ?
N1B C6B 1.38(2) . ?
C2B C3B 1.53(3) . ?
C3B C4B 1.23(3) . ?
C4B C5B 1.48(4) . ?
C5B C6B 1.31(3) . ?
C6B C7B 1.46(3) . ?
C7B C8B 1.32(2) . ?
C7B N12B 1.44(2) . ?
C8B C9B 1.41(2) . ?
C9B C10B 1.45(2) . ?
C10B C11B 1.34(2) . ?
C10B C13B 1.53(2) . ?
C11B N12B 1.31(2) . ?
C13B O13B 1.22(2) . ?
C13B N14B 1.28(2) . ?
N14B C15B 1.44(2) . ?
C15B C16B 1.55(2) . ?
C16B C17B 1.63(3) . ?
Cl1 O13 1.403(19) . ?
Cl1 O11 1.411(18) . ?
Cl1 O14 1.482(19) . ?
Cl1 O12 1.48(2) . ?
O12' O14' 1.26(5) . ?
Cl2 O21 1.21(3) . ?
Cl2 O23 1.43(3) . ?
Cl2 O24 1.51(3) . ?
Cl2 O22 1.66(9) . ?
Cl3 O34 1.418(16) . ?
Cl3 O32 1.441(15) . ?
Cl3 O31 1.448(16) . ?
Cl3 O33 1.482(16) . ?
Cl4 O44 1.409(19) . ?
Cl4 O42 1.425(16) . ?
Cl4 O41 1.456(17) . ?
Cl4 O43 1.495(17) . ?
